data_4075352
loop_
_publ_author_name
'Bourgeois, Cheryl J.'
'Hughes, Russell P.'
'Yuan, Jian'
'DiPasquale, Antonio G.'
'Rheingold, Arnold L.'

_publ_section_title
;
 \a- and \b-Fluorine Elimination Reactions Induced by Reduction of
 Iridium&#x2212;Fluoroalkyl Complexes. Selective Formation of
 Fluoroalkylidene and Hydrofluoroalkene Ligands
;
_journal_issue 12
_journal_name_full Organometallics
_journal_page_first 2908
_journal_paper_doi 10.1021/om060243l
_journal_volume 25
_journal_year 2006
_chemical_formula_sum 'C12 H15 F2 Ir O'
_chemical_formula_weight 405.44
_chemical_name_systematic
; 

 ? 

;
_space_group_IT_number 14
_symmetry_cell_setting monoclinic
_symmetry_space_group_name_Hall '-P 2yn'
_symmetry_space_group_name_H-M 'P 1 21/n 1'
_atom_sites_solution_hydrogens geom
_atom_sites_solution_primary direct
_atom_sites_solution_secondary difmap
_audit_creation_method SHELXL-97
_cell_angle_alpha 90.00
_cell_angle_beta 98.755(5)
_cell_angle_gamma 90.00
_cell_formula_units_Z 8
_cell_length_a 8.017(2)
_cell_length_b 21.124(6)
_cell_length_c 15.011(4)
_cell_measurement_reflns_used 4444
_cell_measurement_temperature 213(2)
_cell_measurement_theta_max 28.08
_cell_measurement_theta_min 2.37
_cell_volume 2512.5(12)
_computing_cell_refinement 'Bruker SMART'
_computing_data_collection 'Bruker SMART'
_computing_data_reduction 'Bruker SAINT'
_computing_molecular_graphics 'Bruker SHELXTL'
_computing_publication_material 'Bruker SHELXTL'
_computing_structure_refinement 'SHELXL-97 (Sheldrick, 1997)'
_computing_structure_solution 'SHELXS-97 (Sheldrick, 1990)'
_diffrn_ambient_temperature 213(2)
_diffrn_measured_fraction_theta_full 0.680
_diffrn_measured_fraction_theta_max 0.680
_diffrn_measurement_device_type 'CCD area detector'
_diffrn_measurement_method 'phi and omega scans'
_diffrn_radiation_monochromator graphite
_diffrn_radiation_source 'fine-focus sealed tube'
_diffrn_radiation_type MoK\a
_diffrn_radiation_wavelength 0.71073
_diffrn_reflns_av_R_equivalents 0.0414
_diffrn_reflns_av_sigmaI/netI 0.0587
_diffrn_reflns_limit_h_max 10
_diffrn_reflns_limit_h_min -9
_diffrn_reflns_limit_k_max 11
_diffrn_reflns_limit_k_min -24
_diffrn_reflns_limit_l_max 19
_diffrn_reflns_limit_l_min -19
_diffrn_reflns_number 9183
_diffrn_reflns_theta_full 28.22
_diffrn_reflns_theta_max 28.22
_diffrn_reflns_theta_min 1.93
_exptl_absorpt_coefficient_mu 10.629
_exptl_absorpt_correction_T_max 0.2250
_exptl_absorpt_correction_T_min 0.1427
_exptl_absorpt_correction_type empirical
_exptl_absorpt_process_details sadabs
_exptl_crystal_colour pale-yellow
_exptl_crystal_density_diffrn 2.144
_exptl_crystal_density_meas 0
_exptl_crystal_density_method 'not measured'
_exptl_crystal_description block
_exptl_crystal_F_000 1520
_exptl_crystal_size_max 0.30
_exptl_crystal_size_mid 0.20
_exptl_crystal_size_min 0.20
_refine_diff_density_max 2.309
_refine_diff_density_min -1.720
_refine_diff_density_rms 0.203
_refine_ls_extinction_method none
_refine_ls_goodness_of_fit_ref 1.036
_refine_ls_hydrogen_treatment mixed
_refine_ls_matrix_type full
_refine_ls_number_parameters 316
_refine_ls_number_reflns 4209
_refine_ls_number_restraints 0
_refine_ls_restrained_S_all 1.036
_refine_ls_R_factor_all 0.0557
_refine_ls_R_factor_gt 0.0422
_refine_ls_shift/su_max 0.004
_refine_ls_shift/su_mean 0.001
_refine_ls_structure_factor_coef Fsqd
_refine_ls_weighting_details 'calc w=1/[\s^2^(Fo^2^)+(0.0570P)^2^+0.0000P] where P=(Fo^2^+2Fc^2^)/3'
_refine_ls_weighting_scheme calc
_refine_ls_wR_factor_gt 0.1011
_refine_ls_wR_factor_ref 0.1072
_reflns_number_gt 3374
_reflns_number_total 4209
_reflns_threshold_expression >2sigma(I)
_cod_data_source_file om060243lsi20060427_010511.cif
_cod_data_source_block rph343_compound_7
_cod_depositor_comments
;
The following automatic conversions were performed:

'_symmetry_cell_setting' value 'Monoclinic' changed to 'monoclinic'
according to /home/saulius/struct/CIF-dictionaries/cif_core.dic
dictionary named 'cif_core.dic' version 2.4.1 from 2010-06-29.

Automatic conversion script
Id: cif_fix_values 1715 2011-07-08 13:25:40Z adriana 
;
_cod_original_sg_symbol_H-M P2(1)/n
_cod_database_code 4075352

loop_
_symmetry_equiv_pos_as_xyz
'x, y, z'
'-x+1/2, y+1/2, -z+1/2'
'-x, -y, -z'
'x-1/2, -y-1/2, z-1/2'

loop_
_atom_site_label
_atom_site_type_symbol
_atom_site_fract_x
_atom_site_fract_y
_atom_site_fract_z
_atom_site_U_iso_or_equiv
_atom_site_adp_type
_atom_site_occupancy
_atom_site_symmetry_multiplicity
_atom_site_calc_flag
_atom_site_refinement_flags
Ir1 Ir 0.49927(5) 0.024162(18) 0.72271(2) 0.03320(14) Uani 1 1 d .
Ir1' Ir 0.80137(5) 0.243353(18) 0.92609(3) 0.03389(14) Uani 1 1 d .
F1 F 0.6646(10) -0.0420(4) 0.8758(5) 0.086(3) Uani 1 1 d .
F2 F 0.8172(8) -0.0422(4) 0.7745(5) 0.073(2) Uani 1 1 d .
F1' F 0.713(2) 0.1885(8) 1.0858(10) 0.072(5) Uani 0.50 1 d P
F1" F 0.478(2) 0.3077(8) 0.8863(12) 0.082(5) Uani 0.50 1 d P
F2' F 0.512(2) 0.2453(8) 1.0179(13) 0.064(5) Uani 0.50 1 d P
F2" F 0.625(2) 0.3274(9) 0.7910(11) 0.089(6) Uani 0.50 1 d P
O1 O 0.7055(13) 0.0318(5) 0.5745(6) 0.088(4) Uani 1 1 d .
O1' O 0.585(3) 0.2164(14) 1.0657(15) 0.087(9) Uani 0.50 1 d P
O1" O 0.536(3) 0.3237(9) 0.8251(15) 0.064(5) Uani 0.50 1 d P
C1 C 0.3360(12) 0.1097(4) 0.7374(7) 0.037(3) Uani 1 1 d .
C1' C 1.0567(12) 0.2058(5) 0.9853(6) 0.038(3) Uani 1 1 d .
C2' C 1.0808(12) 0.2656(5) 0.9467(7) 0.035(2) Uani 1 1 d .
C2 C 0.3452(11) 0.0720(5) 0.8166(6) 0.037(3) Uani 1 1 d .
C3 C 0.2698(13) 0.0120(5) 0.7901(7) 0.036(3) Uani 1 1 d .
C3' C 1.0175(14) 0.2624(5) 0.8520(7) 0.041(3) Uani 1 1 d .
C4 C 0.2161(11) 0.0120(4) 0.6958(7) 0.030(2) Uani 1 1 d .
C4' C 0.9610(12) 0.1985(5) 0.8307(6) 0.037(3) Uani 1 1 d .
C5 C 0.2563(12) 0.0730(5) 0.6633(7) 0.036(2) Uani 1 1 d .
C5' C 0.9848(12) 0.1647(5) 0.9148(7) 0.039(3) Uani 1 1 d .
C6' C 1.1116(15) 0.1880(6) 1.0816(7) 0.053(3) Uani 1 1 d .
H6'A H 1.2274 0.1732 1.0893 0.079 Uiso 1 1 calc R
H6'B H 1.0393 0.1546 1.0983 0.079 Uiso 1 1 calc R
H6'C H 1.1038 0.2246 1.1197 0.079 Uiso 1 1 calc R
C6 C 0.3860(15) 0.1775(5) 0.7341(8) 0.052(3) Uani 1 1 d .
H6A H 0.2908 0.2042 0.7420 0.078 Uiso 1 1 calc R
H6B H 0.4206 0.1865 0.6762 0.078 Uiso 1 1 calc R
H6C H 0.4791 0.1860 0.7819 0.078 Uiso 1 1 calc R
C7' C 1.1586(14) 0.3225(5) 0.9951(8) 0.051(3) Uani 1 1 d .
H7'A H 1.2795 0.3220 0.9949 0.077 Uiso 1 1 calc R
H7'B H 1.1362 0.3221 1.0568 0.077 Uiso 1 1 calc R
H7'C H 1.1107 0.3605 0.9651 0.077 Uiso 1 1 calc R
C7 C 0.4131(14) 0.0923(6) 0.9098(7) 0.055(3) Uani 1 1 d .
H7A H 0.3241 0.1123 0.9369 0.082 Uiso 1 1 calc R
H7B H 0.5044 0.1222 0.9081 0.082 Uiso 1 1 calc R
H7C H 0.4551 0.0557 0.9453 0.082 Uiso 1 1 calc R
C8 C 0.2469(15) -0.0428(6) 0.8542(8) 0.056(3) Uani 1 1 d .
H8A H 0.1383 -0.0388 0.8748 0.084 Uiso 1 1 calc R
H8B H 0.3361 -0.0415 0.9057 0.084 Uiso 1 1 calc R
H8C H 0.2516 -0.0827 0.8228 0.084 Uiso 1 1 calc R
C8' C 1.0300(14) 0.3133(6) 0.7845(7) 0.052(3) Uani 1 1 d .
H8'A H 1.1387 0.3108 0.7639 0.078 Uiso 1 1 calc R
H8'B H 1.0186 0.3543 0.8121 0.078 Uiso 1 1 calc R
H8'C H 0.9408 0.3080 0.7336 0.078 Uiso 1 1 calc R
C9 C 0.1228(13) -0.0383(5) 0.6407(7) 0.045(3) Uani 1 1 d .
H9A H 0.0026 -0.0328 0.6405 0.067 Uiso 1 1 calc R
H9B H 0.1574 -0.0793 0.6660 0.067 Uiso 1 1 calc R
H9C H 0.1471 -0.0358 0.5794 0.067 Uiso 1 1 calc R
C9' C 0.9025(13) 0.1720(6) 0.7408(7) 0.050(3) Uani 1 1 d .
H9'A H 0.9984 0.1559 0.7154 0.075 Uiso 1 1 calc R
H9'B H 0.8468 0.2048 0.7019 0.075 Uiso 1 1 calc R
H9'C H 0.8237 0.1378 0.7458 0.075 Uiso 1 1 calc R
C10 C 0.2083(14) 0.0948(6) 0.5679(7) 0.051(3) Uani 1 1 d .
H10A H 0.0977 0.1145 0.5609 0.077 Uiso 1 1 calc R
H10B H 0.2053 0.0588 0.5276 0.077 Uiso 1 1 calc R
H10C H 0.2906 0.1253 0.5534 0.077 Uiso 1 1 calc R
C10' C 0.9476(14) 0.0951(5) 0.9235(8) 0.051(3) Uani 1 1 d .
H10D H 1.0470 0.0706 0.9161 0.077 Uiso 1 1 calc R
H10E H 0.8547 0.0831 0.8774 0.077 Uiso 1 1 calc R
H10F H 0.9174 0.0869 0.9826 0.077 Uiso 1 1 calc R
C11' C 0.6732(14) 0.2268(6) 1.0150(8) 0.049(3) Uani 1 1 d .
C11 C 0.6691(16) -0.0218(5) 0.7916(8) 0.052(3) Uani 1 1 d .
C11" C 0.6321(15) 0.2938(6) 0.8669(8) 0.045(3) Uani 1 1 d .
C12 C 0.6195(14) 0.0282(5) 0.6278(7) 0.045(3) Uani 1 1 d .

loop_
_atom_site_aniso_label
_atom_site_aniso_U_11
_atom_site_aniso_U_22
_atom_site_aniso_U_33
_atom_site_aniso_U_23
_atom_site_aniso_U_13
_atom_site_aniso_U_12
Ir1 0.0310(2) 0.0277(3) 0.0415(2) 0.00003(15) 0.00720(18) 0.00235(18)
Ir1' 0.0328(2) 0.0289(3) 0.0401(2) -0.00556(16) 0.00638(19) 0.00060(19)
F1 0.081(6) 0.098(6) 0.081(6) 0.028(5) 0.020(5) 0.029(5)
F2 0.047(4) 0.077(6) 0.092(6) -0.001(4) 0.004(4) 0.022(4)
F1' 0.080(11) 0.077(12) 0.067(10) 0.023(8) 0.036(10) -0.003(10)
F1" 0.061(9) 0.088(13) 0.098(12) -0.017(10) 0.016(9) 0.021(10)
F2' 0.047(9) 0.065(12) 0.086(14) 0.002(9) 0.025(9) 0.017(8)
F2" 0.087(13) 0.116(16) 0.066(10) 0.024(10) 0.015(10) 0.034(12)
O1 0.094(7) 0.103(8) 0.081(7) 0.030(5) 0.052(6) 0.045(6)
O1' 0.091(18) 0.12(2) 0.056(14) -0.012(14) 0.045(15) -0.031(19)
O1" 0.064(13) 0.043(12) 0.083(14) 0.014(10) 0.005(12) 0.026(11)
C1 0.031(5) 0.013(6) 0.068(7) -0.006(4) 0.009(5) 0.003(5)
C1' 0.031(5) 0.042(7) 0.039(6) 0.010(5) 0.002(5) 0.010(5)
C2' 0.026(4) 0.027(6) 0.053(6) -0.005(4) 0.008(5) -0.006(5)
C2 0.025(4) 0.051(7) 0.033(5) -0.009(5) 0.000(5) 0.002(5)
C3 0.039(5) 0.025(6) 0.047(6) -0.001(4) 0.017(5) 0.002(5)
C3' 0.039(5) 0.043(7) 0.043(6) 0.008(5) 0.013(5) 0.007(5)
C4 0.022(4) 0.020(5) 0.050(6) 0.003(4) 0.006(5) 0.002(4)
C4' 0.028(5) 0.038(7) 0.046(6) -0.007(4) 0.008(5) 0.000(5)
C5 0.031(5) 0.036(6) 0.042(6) 0.002(4) 0.005(5) 0.002(5)
C5' 0.034(5) 0.034(6) 0.051(6) -0.008(5) 0.014(5) 0.000(5)
C6' 0.061(7) 0.059(8) 0.035(6) 0.002(5) -0.004(6) 0.006(7)
C6 0.050(6) 0.027(7) 0.078(8) -0.010(6) 0.005(6) -0.007(6)
C7' 0.050(6) 0.039(7) 0.065(7) -0.004(5) 0.011(6) -0.004(6)
C7 0.041(6) 0.079(9) 0.041(6) -0.014(6) -0.003(5) 0.004(7)
C8 0.053(7) 0.063(8) 0.055(7) 0.013(6) 0.018(6) -0.007(7)
C8' 0.052(7) 0.053(8) 0.052(7) 0.009(5) 0.008(6) -0.003(7)
C9 0.035(5) 0.037(7) 0.063(7) 0.001(5) 0.006(6) 0.002(6)
C9' 0.039(5) 0.056(8) 0.054(7) -0.016(6) 0.006(6) 0.007(6)
C10 0.050(6) 0.048(8) 0.055(7) -0.002(5) 0.006(6) -0.001(6)
C10' 0.048(6) 0.036(7) 0.070(8) 0.001(6) 0.009(6) 0.002(6)
C11' 0.047(6) 0.051(7) 0.051(7) -0.004(5) 0.014(6) 0.003(6)
C11 0.058(7) 0.035(7) 0.065(8) -0.002(5) 0.019(7) 0.013(6)
C11" 0.048(6) 0.032(7) 0.053(7) -0.010(5) -0.001(7) 0.009(7)
C12 0.051(6) 0.040(7) 0.046(6) 0.012(5) 0.014(6) 0.015(6)

loop_
_atom_type_symbol
_atom_type_description
_atom_type_scat_dispersion_real
_atom_type_scat_dispersion_imag
_atom_type_scat_source
C C 0.0033 0.0016 'International Tables Vol C Tables 4.2.6.8 and 6.1.1.4'
H H 0.0000 0.0000 'International Tables Vol C Tables 4.2.6.8 and 6.1.1.4'
O O 0.0106 0.0060 'International Tables Vol C Tables 4.2.6.8 and 6.1.1.4'
F F 0.0171 0.0103 'International Tables Vol C Tables 4.2.6.8 and 6.1.1.4'
Ir Ir -1.4442 7.9887 'International Tables Vol C Tables 4.2.6.8 and 6.1.1.4'

loop_
_geom_angle_atom_site_label_1
_geom_angle_atom_site_label_2
_geom_angle_atom_site_label_3
_geom_angle
C12 Ir1 C11 91.7(5)
C12 Ir1 C3 156.4(5)
C11 Ir1 C3 105.7(4)
C12 Ir1 C2 150.1(4)
C11 Ir1 C2 108.2(4)
C3 Ir1 C2 37.2(3)
C12 Ir1 C4 119.8(5)
C11 Ir1 C4 132.3(4)
C3 Ir1 C4 36.6(4)
C2 Ir1 C4 62.0(3)
C12 Ir1 C1 114.7(4)
C11 Ir1 C1 138.7(4)
C3 Ir1 C1 61.4(3)
C2 Ir1 C1 36.8(3)
C4 Ir1 C1 61.8(3)
C12 Ir1 C5 101.2(4)
C11 Ir1 C5 166.7(4)
C3 Ir1 C5 61.0(3)
C2 Ir1 C5 61.4(3)
C4 Ir1 C5 36.9(3)
C1 Ir1 C5 36.7(4)
C11' Ir1' C11" 90.4(5)
C11' Ir1' C3' 163.3(5)
C11" Ir1' C3' 103.1(4)
C11' Ir1' C5' 111.1(4)
C11" Ir1' C5' 146.6(4)
C3' Ir1' C5' 61.9(3)
C11' Ir1' C1' 102.8(4)
C11" Ir1' C1' 162.5(4)
C3' Ir1' C1' 62.1(4)
C5' Ir1' C1' 36.9(4)
C11' Ir1' C2' 126.2(5)
C11" Ir1' C2' 125.9(4)
C3' Ir1' C2' 37.3(4)
C5' Ir1' C2' 61.2(4)
C1' Ir1' C2' 36.5(4)
C11' Ir1' C4' 144.2(5)
C11" Ir1' C4' 112.5(4)
C3' Ir1' C4' 37.4(4)
C5' Ir1' C4' 37.2(3)
C1' Ir1' C4' 62.3(4)
C2' Ir1' C4' 62.0(4)
O1' F1' C11' 53.2(12)
O1" F1" C11" 52.4(11)
O1' F2' C11' 54.3(13)
O1" F2" C11" 55.2(14)
F2' O1' C11' 76.8(18)
F2' O1' F1' 147(2)
C11' O1' F1' 70.5(16)
F2" O1" C11" 80.7(19)
F2" O1" F1" 154(3)
C11" O1" F1" 73.1(17)
C5 C1 C2 108.0(9)
C5 C1 C6 125.9(10)
C2 C1 C6 125.9(10)
C5 C1 Ir1 71.8(5)
C2 C1 Ir1 71.2(5)
C6 C1 Ir1 127.0(7)
C2' C1' C5' 107.8(9)
C2' C1' C6' 125.7(10)
C5' C1' C6' 126.3(10)
C2' C1' Ir1' 72.3(6)
C5' C1' Ir1' 71.3(6)
C6' C1' Ir1' 126.0(6)
C1' C2' C3' 108.3(9)
C1' C2' C7' 126.4(10)
C3' C2' C7' 125.3(9)
C1' C2' Ir1' 71.2(5)
C3' C2' Ir1' 70.2(5)
C7' C2' Ir1' 124.5(6)
C1 C2 C3 107.2(8)
C1 C2 C7 126.1(10)
C3 C2 C7 126.6(10)
C1 C2 Ir1 72.0(5)
C3 C2 Ir1 71.2(5)
C7 C2 Ir1 124.2(7)
C4 C3 C2 109.2(8)
C4 C3 C8 125.5(9)
C2 C3 C8 125.3(9)
C4 C3 Ir1 72.2(5)
C2 C3 Ir1 71.6(5)
C8 C3 Ir1 123.6(7)
C2' C3' C4' 108.3(8)
C2' C3' C8' 126.1(10)
C4' C3' C8' 125.1(9)
C2' C3' Ir1' 72.5(5)
C4' C3' Ir1' 72.6(5)
C8' C3' Ir1' 127.3(7)
C3 C4 C5 106.9(9)
C3 C4 C9 127.6(8)
C5 C4 C9 125.3(10)
C3 C4 Ir1 71.1(5)
C5 C4 Ir1 71.7(5)
C9 C4 Ir1 126.2(6)
C5' C4' C3' 106.0(8)
C5' C4' C9' 126.7(10)
C3' C4' C9' 127.2(9)
C5' C4' Ir1' 70.5(5)
C3' C4' Ir1' 70.0(5)
C9' C4' Ir1' 127.4(6)
C1 C5 C4 108.7(9)
C1 C5 C10 126.9(10)
C4 C5 C10 124.3(10)
C1 C5 Ir1 71.6(6)
C4 C5 Ir1 71.3(6)
C10 C5 Ir1 126.7(6)
C1' C5' C4' 109.5(9)
C1' C5' C10' 126.4(10)
C4' C5' C10' 124.0(10)
C1' C5' Ir1' 71.8(5)
C4' C5' Ir1' 72.4(5)
C10' C5' Ir1' 125.1(6)
O1' C11' F1' 56.3(17)
O1' C11' F2' 48.9(16)
F1' C11' F2' 105.2(12)
O1' C11' Ir1' 175.6(18)
F1' C11' Ir1' 126.9(10)
F2' C11' Ir1' 127.5(12)
F2 C11 F1 103.5(10)
F2 C11 Ir1 131.7(9)
F1 C11 Ir1 124.7(8)
O1" C11" F2" 44.1(12)
O1" C11" F1" 54.5(14)
F2" C11" F1" 98.6(16)
O1" C11" Ir1' 174.2(14)
F2" C11" Ir1' 130.4(11)
F1" C11" Ir1' 131.0(13)
O1 C12 Ir1 174.2(12)

loop_
_geom_bond_atom_site_label_1
_geom_bond_atom_site_label_2
_geom_bond_distance
Ir1 C12 1.839(9)
Ir1 C11 1.855(13)
Ir1 C3 2.245(8)
Ir1 C2 2.250(8)
Ir1 C4 2.259(9)
Ir1 C1 2.261(9)
Ir1 C5 2.264(10)
Ir1' C11' 1.837(9)
Ir1' C11" 1.843(14)
Ir1' C3' 2.233(9)
Ir1' C5' 2.242(9)
Ir1' C1' 2.249(10)
Ir1' C2' 2.263(9)
Ir1' C4' 2.268(8)
F1 C11 1.340(13)
F2 C11 1.325(12)
F1' O1' 1.18(3)
F1' C11' 1.336(18)
F1" O1" 1.14(2)
F1" C11" 1.344(18)
F2' O1' 1.05(3)
F2' C11' 1.361(18)
F2" O1" 0.94(2)
F2" C11" 1.337(19)
O1 C12 1.136(11)
O1' C11' 1.135(18)
O1" C11" 1.112(19)
C1 C5 1.424(14)
C1 C2 1.423(14)
C1 C6 1.490(14)
C1' C2' 1.415(14)
C1' C5' 1.422(14)
C1' C6' 1.494(13)
C2' C3' 1.437(15)
C2' C7' 1.492(14)
C2 C3 1.435(14)
C2 C7 1.485(13)
C3 C4 1.415(14)
C3 C8 1.534(13)
C3' C4' 1.444(14)
C3' C8' 1.491(13)
C4 C5 1.432(13)
C4 C9 1.478(14)
C4' C5' 1.438(13)
C4' C9' 1.471(13)
C5 C10 1.498(14)
C5' C10' 1.509(15)
